data_4503444
loop_
_publ_author_name
'Srinivasan, P.'
'Vidyalakshmi, Y.'
'Gopalakrishnan, R.'

_publ_section_title
;
 Studies on the Synthesis, Growth, Crystal Structure, and Nonlinear
 Optical Properties of a Novel Nonlinear Optical
 Crystal:l-Argininium-4-nitro Phenolate Monohydrate (LARP)
;
_journal_issue 7
_journal_name_full 'Crystal Growth &amp; Design'
_journal_page_first 2329
_journal_paper_doi 10.1021/cg701126t
_journal_volume 8
_journal_year 2008
_chemical_formula_moiety 'C12 H21 N5 O6'
_chemical_formula_sum 'C12 H21 N5 O6'
_chemical_formula_weight 331.34
_chemical_name_systematic
;
 ?
;
_space_group_IT_number 19
_symmetry_cell_setting orthorhombic
_symmetry_space_group_name_Hall 'P 2ac 2ab'
_symmetry_space_group_name_H-M 'P 21 21 21'
_atom_sites_solution_hydrogens geom
_atom_sites_solution_primary direct
_atom_sites_solution_secondary difmap
_audit_creation_method SHELXL-97
_cell_angle_alpha 90.00
_cell_angle_beta 90.00
_cell_angle_gamma 90.00
_cell_formula_units_Z 4
_cell_length_a 5.1254(2)
_cell_length_b 9.3683(3)
_cell_length_c 31.5145(10)
_cell_measurement_reflns_used 6908
_cell_measurement_temperature 293(2)
_cell_measurement_theta_max 35.15
_cell_measurement_theta_min 2.27
_cell_volume 1513.21(9)
_computing_cell_refinement 'APEX2/SAINT (Bruker, 2004)'
_computing_data_collection 'APEX2 (Bruker, 2004)'
_computing_data_reduction 'SAINT/XPREP (Bruker, 2004)'
_computing_molecular_graphics 'ORTEP 32 (Farrugia, 1997)'
_computing_publication_material 'SHELXL-97 (Sheldrick, 1997)'
_computing_structure_refinement 'SHELXL-97 (Sheldrick, 1997)'
_computing_structure_solution 'SIR92 (Altomare etal., 1993)'
_diffrn_ambient_temperature 293(2)
_diffrn_measured_fraction_theta_full 0.996
_diffrn_measured_fraction_theta_max 0.944
_diffrn_measurement_device_type 'Bruker axs (kappa apex2) diffractometer'
_diffrn_measurement_method '\w and \f scan'
_diffrn_radiation_monochromator graphite
_diffrn_radiation_source 'fine-focus sealed tube'
_diffrn_radiation_type MoK\a
_diffrn_radiation_wavelength 0.71073
_diffrn_reflns_av_R_equivalents 0.0193
_diffrn_reflns_av_sigmaI/netI 0.0184
_diffrn_reflns_limit_h_max 7
_diffrn_reflns_limit_h_min -8
_diffrn_reflns_limit_k_max 7
_diffrn_reflns_limit_k_min -15
_diffrn_reflns_limit_l_max 41
_diffrn_reflns_limit_l_min -50
_diffrn_reflns_number 14165
_diffrn_reflns_theta_full 25.00
_diffrn_reflns_theta_max 35.15
_diffrn_reflns_theta_min 2.27
_diffrn_standards_decay_% 0
_exptl_absorpt_coefficient_mu 0.117
_exptl_absorpt_correction_T_max 0.9792
_exptl_absorpt_correction_T_min 0.9656
_exptl_absorpt_correction_type multi-scan
_exptl_absorpt_process_details 'Blessing (1995)'
_exptl_crystal_colour Red
_exptl_crystal_density_diffrn 1.454
_exptl_crystal_density_method 'not measured'
_exptl_crystal_description needle
_exptl_crystal_F_000 704
_exptl_crystal_size_max 0.30
_exptl_crystal_size_mid 0.20
_exptl_crystal_size_min 0.18
_refine_diff_density_max 0.312
_refine_diff_density_min -0.209
_refine_diff_density_rms 0.054
_refine_ls_abs_structure_details 'Flack H D (1983), Acta Cryst. A39, 876-881'
_refine_ls_abs_structure_Flack -1.0(9)
_refine_ls_extinction_coef 0.003(2)
_refine_ls_extinction_expression Fc^*^=kFc[1+0.001xFc^2^\l^3^/sin(2\q)]^-1/4^
_refine_ls_extinction_method SHELXL
_refine_ls_goodness_of_fit_ref 1.085
_refine_ls_hydrogen_treatment mixed
_refine_ls_matrix_type full
_refine_ls_number_parameters 253
_refine_ls_number_reflns 3663
_refine_ls_number_restraints 2
_refine_ls_restrained_S_all 1.084
_refine_ls_R_factor_all 0.0463
_refine_ls_R_factor_gt 0.0408
_refine_ls_shift/su_max 0.001
_refine_ls_shift/su_mean 0.000
_refine_ls_structure_factor_coef Fsqd
_refine_ls_weighting_details 'calc w=1/[\s^2^(Fo^2^)+(0.0646P)^2^+0.1518P] where P=(Fo^2^+2Fc^2^)/3'
_refine_ls_weighting_scheme calc
_refine_ls_wR_factor_gt 0.1082
_refine_ls_wR_factor_ref 0.1118
_reflns_number_gt 3315
_reflns_number_total 3663
_reflns_threshold_expression >2sigma(I)
_cod_data_source_file cg701126t-file001.cif
_cod_data_source_block vidhiya
_cod_depositor_comments
;
The following automatic conversions were performed:

'_symmetry_cell_setting' value 'Orthorhombic' changed to
'orthorhombic' according to
/home/saulius/struct/CIF-dictionaries/cif_core.dic dictionary named
'cif_core.dic' version 2.4.1 from 2010-06-29.

Automatic conversion script
Id: cif_fix_values 1715 2011-07-08 13:25:40Z adriana 
;
_cod_database_code 4503444

loop_
_symmetry_equiv_pos_as_xyz
'x, y, z'
'-x+1/2, -y, z+1/2'
'-x, y+1/2, -z+1/2'
'x+1/2, -y+1/2, -z'

loop_
_atom_site_label
_atom_site_type_symbol
_atom_site_fract_x
_atom_site_fract_y
_atom_site_fract_z
_atom_site_U_iso_or_equiv
_atom_site_adp_type
_atom_site_occupancy
_atom_site_symmetry_multiplicity
_atom_site_calc_flag
_atom_site_refinement_flags
C1 C 0.8482(3) 0.00701(14) 0.05954(4) 0.0271(2) Uani 1 1 d .
C2 C 0.8349(3) 0.03499(17) 0.10407(4) 0.0329(3) Uani 1 1 d .
H2 H 0.9517 -0.0107 0.1221 0.039 Uiso 1 1 calc R
C3 C 0.6558(3) 0.12674(16) 0.12087(4) 0.0321(3) Uani 1 1 d .
H3 H 0.6489 0.1414 0.1500 0.039 Uiso 1 1 calc R
C4 C 0.4826(3) 0.19872(15) 0.09403(4) 0.0296(3) Uani 1 1 d .
C5 C 0.4915(3) 0.17644(17) 0.04994(5) 0.0336(3) Uani 1 1 d .
H5 H 0.3766 0.2247 0.0322 0.040 Uiso 1 1 calc R
C6 C 0.6692(3) 0.08381(18) 0.03337(4) 0.0320(3) Uani 1 1 d .
H6 H 0.6741 0.0702 0.0042 0.038 Uiso 1 1 calc R
C7 C 1.0485(3) -0.13201(14) -0.06102(4) 0.0264(2) Uani 1 1 d .
C8 C 0.8640(3) -0.24919(17) -0.12336(4) 0.0292(3) Uani 1 1 d .
H8A H 0.6867 -0.2199 -0.1170 0.035 Uiso 1 1 calc R
H8B H 0.8882 -0.3458 -0.1130 0.035 Uiso 1 1 calc R
C9 C 0.9098(3) -0.24450(17) -0.17066(4) 0.0307(3) Uani 1 1 d .
H9A H 1.0903 -0.2688 -0.1765 0.037 Uiso 1 1 calc R
H9B H 0.8800 -0.1481 -0.1808 0.037 Uiso 1 1 calc R
C10 C 0.7326(3) -0.34668(13) -0.19469(4) 0.0253(2) Uani 1 1 d .
H10A H 0.5579 -0.3405 -0.1830 0.030 Uiso 1 1 calc R
H10B H 0.7945 -0.4435 -0.1905 0.030 Uiso 1 1 calc R
C11 C 0.7210(2) -0.31584(11) -0.24213(4) 0.02001(19) Uani 1 1 d .
C12 C 0.6200(2) -0.16486(12) -0.25046(4) 0.0206(2) Uani 1 1 d .
N1 N 0.2966(3) 0.29363(15) 0.11062(4) 0.0359(3) Uani 1 1 d .
N2 N 0.9822(2) -0.33476(12) -0.26214(3) 0.0250(2) Uani 1 1 d .
N3 N 1.2107(3) -0.03602(17) -0.04409(5) 0.0388(3) Uani 1 1 d .
N4 N 0.8930(3) -0.20531(16) -0.03567(4) 0.0344(3) Uani 1 1 d .
N5 N 1.0483(3) -0.15336(15) -0.10262(3) 0.0319(3) Uani 1 1 d .
O1 O 0.2742(3) 0.30721(17) 0.15001(4) 0.0504(3) Uani 1 1 d .
O2 O 0.1546(3) 0.36318(17) 0.08632(5) 0.0545(4) Uani 1 1 d .
O1W O 0.8159(3) 0.47949(15) 0.16398(4) 0.0419(3) Uani 1 1 d D
O3 O 1.0108(3) -0.08145(14) 0.04370(3) 0.0393(3) Uani 1 1 d .
O4 O 0.7689(2) -0.07790(10) -0.26783(3) 0.0316(2) Uani 1 1 d .
O5 O 0.3915(2) -0.14122(11) -0.23768(4) 0.0311(2) Uani 1 1 d .
H1A H 0.949(4) 0.432(3) 0.1567(7) 0.055(7) Uiso 1 1 d D
H1B H 0.846(6) 0.527(2) 0.1866(5) 0.060(8) Uiso 1 1 d D
H2A H 1.094(4) -0.257(2) -0.2540(6) 0.033(5) Uiso 1 1 d .
H2B H 1.084(7) -0.419(4) -0.2528(10) 0.086(10) Uiso 1 1 d .
H2C H 0.956(5) -0.344(2) -0.2916(7) 0.042(6) Uiso 1 1 d .
H3A H 1.313(5) 0.004(3) -0.0585(8) 0.050(7) Uiso 1 1 d .
H3B H 1.200(5) -0.026(2) -0.0174(8) 0.047(6) Uiso 1 1 d .
H4A H 0.908(4) -0.181(2) -0.0074(6) 0.038(5) Uiso 1 1 d .
H5N H 1.139(5) -0.101(3) -0.1181(7) 0.046(6) Uiso 1 1 d .
H11 H 0.604(4) -0.383(2) -0.2559(6) 0.022(4) Uiso 1 1 d .
H4B H 0.770(5) -0.269(3) -0.0469(7) 0.043(6) Uiso 1 1 d .

loop_
_atom_site_aniso_label
_atom_site_aniso_U_11
_atom_site_aniso_U_22
_atom_site_aniso_U_33
_atom_site_aniso_U_23
_atom_site_aniso_U_13
_atom_site_aniso_U_12
C1 0.0290(6) 0.0300(5) 0.0222(5) -0.0018(4) -0.0007(4) 0.0022(5)
C2 0.0381(7) 0.0387(7) 0.0218(5) -0.0006(5) -0.0047(5) 0.0112(6)
C3 0.0377(7) 0.0359(6) 0.0227(5) -0.0030(5) -0.0009(5) 0.0065(6)
C4 0.0289(6) 0.0294(5) 0.0306(5) -0.0022(5) -0.0001(5) 0.0034(5)
C5 0.0360(7) 0.0360(6) 0.0289(6) 0.0023(5) -0.0063(5) 0.0073(6)
C6 0.0364(7) 0.0385(7) 0.0213(5) 0.0003(5) -0.0041(5) 0.0048(6)
C7 0.0281(6) 0.0304(5) 0.0208(5) 0.0000(4) -0.0012(4) -0.0018(5)
C8 0.0300(6) 0.0381(6) 0.0196(5) -0.0009(5) 0.0004(5) -0.0053(5)
C9 0.0314(6) 0.0432(7) 0.0176(5) -0.0008(5) -0.0005(5) -0.0085(6)
C10 0.0292(6) 0.0258(5) 0.0211(4) 0.0024(4) 0.0008(4) -0.0029(5)
C11 0.0233(5) 0.0169(4) 0.0199(4) -0.0025(3) 0.0002(4) -0.0006(4)
C12 0.0238(5) 0.0167(4) 0.0214(4) -0.0025(3) -0.0020(4) -0.0001(4)
N1 0.0311(6) 0.0351(6) 0.0416(6) -0.0064(5) 0.0006(5) 0.0052(5)
N2 0.0277(5) 0.0227(4) 0.0245(4) -0.0016(4) 0.0033(4) 0.0047(4)
N3 0.0431(8) 0.0451(7) 0.0281(6) -0.0038(5) -0.0025(6) -0.0161(6)
N4 0.0415(7) 0.0415(6) 0.0201(4) -0.0019(4) 0.0031(5) -0.0116(6)
N5 0.0351(6) 0.0424(6) 0.0181(4) -0.0001(4) 0.0007(4) -0.0110(5)
O1 0.0448(7) 0.0646(8) 0.0418(6) -0.0178(6) 0.0022(6) 0.0152(7)
O2 0.0508(8) 0.0538(8) 0.0590(8) 0.0032(6) -0.0019(7) 0.0260(7)
O1W 0.0444(7) 0.0497(7) 0.0316(5) -0.0067(5) -0.0038(5) 0.0170(6)
O3 0.0424(6) 0.0478(6) 0.0277(5) -0.0073(4) -0.0015(5) 0.0161(6)
O4 0.0320(5) 0.0215(4) 0.0412(5) 0.0049(4) 0.0030(4) -0.0038(4)
O5 0.0262(4) 0.0259(4) 0.0412(5) -0.0019(4) 0.0049(4) 0.0035(4)

loop_
_atom_type_symbol
_atom_type_description
_atom_type_scat_dispersion_real
_atom_type_scat_dispersion_imag
_atom_type_scat_source
C C 0.0033 0.0016 'International Tables Vol C Tables 4.2.6.8 and 6.1.1.4'
H H 0.0000 0.0000 'International Tables Vol C Tables 4.2.6.8 and 6.1.1.4'
N N 0.0061 0.0033 'International Tables Vol C Tables 4.2.6.8 and 6.1.1.4'
O O 0.0106 0.0060 'International Tables Vol C Tables 4.2.6.8 and 6.1.1.4'

loop_
_geom_angle_atom_site_label_1
_geom_angle_atom_site_label_2
_geom_angle_atom_site_label_3
_geom_angle
O3 C1 C6 121.36(12)
O3 C1 C2 122.28(13)
C6 C1 C2 116.35(12)
C3 C2 C1 121.92(13)
C3 C2 H2 119.0
C1 C2 H2 119.0
C2 C3 C4 119.71(12)
C2 C3 H3 120.1
C4 C3 H3 120.1
C3 C4 N1 120.70(13)
C3 C4 C5 120.36(13)
N1 C4 C5 118.94(13)
C6 C5 C4 119.68(13)
C6 C5 H5 120.2
C4 C5 H5 120.2
C5 C6 C1 121.95(12)
C5 C6 H6 119.0
C1 C6 H6 119.0
N4 C7 N5 121.26(13)
N4 C7 N3 118.93(12)
N5 C7 N3 119.81(13)
N5 C8 C9 108.91(11)
N5 C8 H8A 109.9
C9 C8 H8A 109.9
N5 C8 H8B 109.9
C9 C8 H8B 109.9
H8A C8 H8B 108.3
C8 C9 C10 112.36(12)
C8 C9 H9A 109.1
C10 C9 H9A 109.1
C8 C9 H9B 109.1
C10 C9 H9B 109.1
H9A C9 H9B 107.9
C9 C10 C11 113.11(10)
C9 C10 H10A 109.0
C11 C10 H10A 109.0
C9 C10 H10B 109.0
C11 C10 H10B 109.0
H10A C10 H10B 107.8
N2 C11 C10 110.93(10)
N2 C11 C12 109.97(9)
C10 C11 C12 110.92(9)
N2 C11 H11 106.9(11)
C10 C11 H11 109.9(11)
C12 C11 H11 108.1(11)
O4 C12 O5 126.66(12)
O4 C12 C11 118.30(11)
O5 C12 C11 115.02(11)
O2 N1 O1 120.27(15)
O2 N1 C4 120.05(14)
O1 N1 C4 119.69(14)
C11 N2 H2A 109.3(13)
C11 N2 H2B 116(2)
H2A N2 H2B 102(2)
C11 N2 H2C 107.6(16)
H2A N2 H2C 114.7(18)
H2B N2 H2C 107(2)
C7 N3 H3A 120.1(18)
C7 N3 H3B 115.4(17)
H3A N3 H3B 124(2)
C7 N4 H4A 113.7(14)
C7 N4 H4B 120.4(14)
H4A N4 H4B 126(2)
C7 N5 C8 122.47(12)
C7 N5 H5N 119.2(16)
C8 N5 H5N 117.5(16)
H1A O1W H1B 111(3)

loop_
_geom_bond_atom_site_label_1
_geom_bond_atom_site_label_2
_geom_bond_distance
C1 O3 1.2770(17)
C1 C6 1.4283(19)
C1 C2 1.4291(19)
C2 C3 1.364(2)
C2 H2 0.9300
C3 C4 1.399(2)
C3 H3 0.9300
C4 N1 1.4044(19)
C4 C5 1.406(2)
C5 C6 1.362(2)
C5 H5 0.9300
C6 H6 0.9300
C7 N4 1.3210(18)
C7 N5 1.3262(16)
C7 N3 1.3359(19)
C8 N5 1.4577(19)
C8 C9 1.5096(17)
C8 H8A 0.9700
C8 H8B 0.9700
C9 C10 1.5215(19)
C9 H9A 0.9700
C9 H9B 0.9700
C10 C11 1.5240(16)
C10 H10A 0.9700
C10 H10B 0.9700
C11 N2 1.4903(17)
C11 C12 1.5288(16)
C11 H11 0.970(19)
C12 O4 1.2434(15)
C12 O5 1.2583(16)
N1 O2 1.241(2)
N1 O1 1.2532(18)
N2 H2A 0.96(2)
N2 H2B 0.99(4)
N2 H2C 0.94(2)
N3 H3A 0.79(3)
N3 H3B 0.85(2)
N4 H4A 0.92(2)
N4 H4B 0.94(2)
N5 H5N 0.83(3)
O1W H1A 0.845(10)
O1W H1B 0.855(10)

loop_
_geom_hbond_atom_site_label_D
_geom_hbond_atom_site_label_H
_geom_hbond_atom_site_label_A
_geom_hbond_distance_DH
_geom_hbond_distance_HA
_geom_hbond_distance_DA
_geom_hbond_angle_DHA
_geom_hbond_site_symmetry_A
O1W H1A O1 0.845(10) 2.048(11) 2.8839(19) 170(2) 1_655
O1W H1A O2 0.845(10) 2.538(18) 3.192(2) 135(2) 1_655
O1W H1B O5 0.855(10) 1.946(10) 2.8001(17) 176(3) 4
N2 H2A O5 0.96(2) 1.94(2) 2.8779(17) 164.2(19) 1_655
N2 H2B O4 0.99(4) 1.79(4) 2.7763(15) 173(3) 3_744
N2 H2C O1 0.94(2) 2.33(2) 3.0482(18) 133(2) 2_654
N2 H2C O1W 0.94(2) 2.35(2) 3.0974(19) 136.2(19) 2_654
N3 H3A O2 0.79(3) 2.32(3) 3.094(2) 167(2) 4_655
N3 H3B O3 0.85(2) 2.22(2) 2.981(2) 150(2) .
N4 H4A O3 0.92(2) 1.93(2) 2.8226(17) 161(2) .
N5 H5N O1W 0.83(3) 2.05(3) 2.8765(18) 170(2) 4
N4 H4B O3 0.94(2) 1.94(2) 2.8093(19) 154(2) 4_445

loop_
_geom_torsion_atom_site_label_1
_geom_torsion_atom_site_label_2
_geom_torsion_atom_site_label_3
_geom_torsion_atom_site_label_4
_geom_torsion
O3 C1 C2 C3 -178.17(16)
C6 C1 C2 C3 1.9(2)
C1 C2 C3 C4 -1.4(3)
C2 C3 C4 N1 179.99(15)
C2 C3 C4 C5 0.3(2)
C3 C4 C5 C6 0.2(3)
N1 C4 C5 C6 -179.44(15)
C4 C5 C6 C1 0.3(3)
O3 C1 C6 C5 178.74(16)
C2 C1 C6 C5 -1.4(2)
N5 C8 C9 C10 177.56(13)
C8 C9 C10 C11 164.29(12)
C9 C10 C11 N2 62.92(14)
C9 C10 C11 C12 -59.60(15)
N2 C11 C12 O4 -6.90(15)
C10 C11 C12 O4 116.18(13)
N2 C11 C12 O5 174.76(10)
C10 C11 C12 O5 -62.17(14)
C3 C4 N1 O2 175.71(16)
C5 C4 N1 O2 -4.6(2)
C3 C4 N1 O1 -4.6(2)
C5 C4 N1 O1 175.10(16)
N4 C7 N5 C8 5.2(2)
N3 C7 N5 C8 -175.68(15)
C9 C8 N5 C7 177.83(14)
